data_7240880
loop_
_publ_author_name
'Dittrich, Birger'
'Sever, Christoph'
'Luebben, Jens'

_publ_section_title
;
 Disappearing Disorder
;
_journal_name_full CrystEngComm
_journal_paper_doi 10.1039/D0CE00300J
_journal_year 2020
_chemical_absolute_configuration ad
_chemical_formula_sum 'C12 H19 N3 O5 S'
_chemical_formula_weight 317.36
_chemical_name_systematic 'Imipenem monohydrate'
_chemical_properties_physical Heat-sensitive
_space_group_crystal_system orthorhombic
_space_group_IT_number 19
_space_group_name_Hall 'P 2ac 2ab'
_space_group_name_H-M_alt 'P 21 21 21'
_atom_sites_solution_hydrogens mixed
_audit_conform_dict_location ftp://ftp.iucr.org/pub/cif_core.dic
_audit_conform_dict_name cif_core.dic
_audit_conform_dict_version 2.3
_audit_creation_date '20-Mar-03 T08:15:45-00:00'
_audit_creation_method 'XD routine XDCIF'
_audit_update_record
;
2020-07-05 deposited with the CCDC.	2020-07-09 downloaded from the CCDC.
;
_cell_angle_alpha 90
_cell_angle_beta 90
_cell_angle_gamma 90
_cell_formula_units_Z 4
_cell_length_a 8.174(4)
_cell_length_b 11.080(6)
_cell_length_c 15.295(10)
_cell_measurement_reflns_used 7367
_cell_measurement_temperature 11K(2)
_cell_measurement_theta_max 16.6
_cell_measurement_theta_min 1.5
_cell_volume 1385.2(14)
_computing_molecular_graphics 'H\"ubschle, (2011)'
_computing_publication_material 'L\"ubben, (to be published)'
_computing_structure_refinement
;
Dittrich et al, (2013)
Volkov et al, (2006)
;
_diffrn_ambient_temperature 11K(2)
_diffrn_measured_fraction_theta_full 0.993
_diffrn_measured_fraction_theta_max 0.990
_diffrn_measurement_device_type 'PETRA III Synchrotron'
_diffrn_radiation_type synchrotron
_diffrn_radiation_wavelength 0.4769
_diffrn_reflns_av_R_equivalents 0.0758
_diffrn_reflns_av_unetI/netI 0.0717
_diffrn_reflns_Laue_measured_fraction_full 0.993
_diffrn_reflns_Laue_measured_fraction_max 0.990
_diffrn_reflns_limit_h_max 11
_diffrn_reflns_limit_h_min -11
_diffrn_reflns_limit_k_max 15
_diffrn_reflns_limit_k_min -15
_diffrn_reflns_limit_l_max 21
_diffrn_reflns_limit_l_min -21
_diffrn_reflns_number 4143
_diffrn_reflns_point_group_measured_fraction_full 0.985
_diffrn_reflns_point_group_measured_fraction_max 0.981
_diffrn_reflns_theta_full 16.627
_diffrn_reflns_theta_max 19.907
_diffrn_reflns_theta_min 1.523
_exptl_absorpt_coefficient_mu 0.099
_exptl_absorpt_correction_T_max 0.8617
_exptl_absorpt_correction_T_min 0.7145
_exptl_absorpt_correction_type empirical
_exptl_absorpt_process_details
;
SADABS version 2016/1 (G. M. Sheldrick, 2016)
;
_exptl_crystal_density_diffrn 1.522
_exptl_crystal_description plate
_exptl_crystal_F_000 672
_exptl_crystal_size_max 0.09
_exptl_crystal_size_mid 0.0045
_exptl_crystal_size_min 0.0011
_refine_diff_density_max 0.56
_refine_diff_density_min -0.44
_refine_diff_density_rms 0.096
_refine_ls_abs_structure_details
;
Flack x determined using 1233 quotients 
[(I+)-(I-)]/[(I+)+(I-)] (Parsons, Flack and Wagner, Acta 
Cryst. B69 (2013) 249-259). 
;
_refine_ls_abs_structure_Flack -0.20(14)
_refine_ls_extinction_method none
_refine_ls_goodness_of_fit_ref 1.372
_refine_ls_matrix_type full
_refine_ls_number_parameters 190
_refine_ls_number_reflns 3365
_refine_ls_number_restraints 0
_refine_ls_R_factor_all 0.077
_refine_ls_R_factor_gt 0.048
_refine_ls_shift/su_max 0
_refine_ls_structure_factor_coef Fsqd
_refine_ls_weighting_details
;
calc w2 = 1/[s^2^(Fo^2^)] 
;
_refine_ls_weighting_scheme calc
_refine_ls_wR_factor_ref 0.084
_reflns_Friedel_coverage 0.739
_reflns_Friedel_fraction_full 0.974
_reflns_Friedel_fraction_max 0.969
_reflns_number_gt 3365
_reflns_number_total 4143
_reflns_threshold_expression 'I > 2\s(I)'
_cod_data_source_file d0ce00300j2.cif
_cod_data_source_block imi_11
_cod_original_cell_volume 1385.2(13)
_cod_database_code 7240880

loop_
_space_group_symop_id
_space_group_symop_operation_xyz
1 +X,+Y,+Z
2 1/2-X,-Y,1/2+Z
3 -X,1/2+Y,1/2-Z
4 1/2+X,1/2-Y,-Z

loop_
_atom_local_axes_atom_label
_atom_local_axes_atom0
_atom_local_axes_ax1
_atom_local_axes_atom1
_atom_local_axes_atom2
_atom_local_axes_ax2
S(1) DUM1 Z S(1) C(2) Y
O(1) C(6) Z O(1) N(1) Y
O(2) C(7) X O(2) O(3) Y
O(3) C(7) X O(3) O(2) Y
O(4) C(11) X O(4) H(4O) Y
O(1W) DUM2 Z O(1W) H(2W) Y
N(1) DUM3 Z N(1) C(6) Y
N(2) C(10) X N(2) C(9) Y
N(3) C(10) Z N(3) H(31N) Y
C(1) C(2) X C(1) N(1) Y
C(2) S(1) X C(2) C(1) Y
C(3) DUM4 Z C(3) C(2) Y
C(4) N(1) X C(4) H(4A) Y
C(5) H(5) Z C(5) C(11) X
C(6) O(1) X C(6) N(1) Y
C(7) O(2) X C(7) O(3) Y
C(8) S(1) X C(8) C(9) Y
C(9) N(2) X C(9) C(8) Y
C(10) N(3) X C(10) N(2) Y
C(11) O(4) X C(11) C(12) Y
C(12) C(11) Z C(12) H(12C) X
H(4O) O(4) Z H(4O) C(11) Y
H(1W) O(1W) Z H(1W) H(2W) Y
H(2W) O(1W) Z H(2W) H(1W) Y
H(2) N(2) Z H(2) C(10) Y
H(31N) N(3) Z H(31N) C(10) Y
H(32N) N(3) Z H(32N) C(10) Y
H(3A) C(3) Z H(3A) C(2) Y
H(3B) C(3) Z H(3B) C(2) Y
H(4A) C(4) Z H(4A) N(1) Y
H(5) C(5) Z H(5) C(11) Y
H(8A) C(8) Z H(8A) S(1) Y
H(8B) C(8) Z H(8B) S(1) Y
H(9A) C(9) Z H(9A) N(2) Y
H(9B) C(9) Z H(9B) N(2) Y
H(10) C(10) Z H(10) N(3) Y
H(11) C(11) Z H(11) O(4) Y
H(12A) C(12) Z H(12A) C(11) Y
H(12B) C(12) Z H(12B) C(11) Y
H(12C) C(12) Z H(12C) C(11) Y

loop_
_atom_site_label
_atom_site_type_symbol
_atom_site_fract_x
_atom_site_fract_y
_atom_site_fract_z
_atom_site_U_iso_or_equiv
_atom_site_adp_type
_atom_site_occupancy
_atom_site_symmetry_multiplicity
S(1) S 0.46876(7) 0.50646(5) 0.45451(4) 0.014 Uani 1 4
O(1) O 0.5792(2) 0.90572(14) 0.65175(11) 0.019 Uani 1 4
O(2) O 0.3526(2) 0.67942(14) 0.71631(12) 0.018 Uani 1 4
O(3) O 0.4210(2) 0.51430(14) 0.63935(11) 0.017 Uani 1 4
O(4) O 0.4310(2) 1.13640(13) 0.40665(11) 0.018 Uani 1 4
O(1W) O 0.6869(2) 0.40518(14) 0.70742(11) 0.018 Uani 1 4
N(1) N 0.3699(2) 0.82347(16) 0.56312(13) 0.013 Uani 1 4
N(2) N 0.6871(3) 0.38769(17) 0.28896(14) 0.018 Uani 1 4
N(3) N 0.7300(3) 0.18569(19) 0.32302(15) 0.023 Uani 1 4
C(1) C 0.3933(3) 0.69520(18) 0.56448(15) 0.013 Uani 1 4
C(2) C 0.4257(3) 0.65456(19) 0.48255(16) 0.013 Uani 1 4
C(3) C 0.4295(3) 0.75739(18) 0.41650(16) 0.015 Uani 1 4
C(4) C 0.3715(3) 0.86668(19) 0.47047(15) 0.014 Uani 1 4
C(5) C 0.4977(3) 0.96559(18) 0.49755(16) 0.014 Uani 1 4
C(6) C 0.4980(3) 0.90154(19) 0.58656(16) 0.014 Uani 1 4
C(7) C 0.3876(3) 0.6261(2) 0.64734(16) 0.014 Uani 1 4
C(8) C 0.4542(3) 0.5129(2) 0.33616(15) 0.017 Uani 1 4
C(9) C 0.5091(3) 0.3926(2) 0.29798(17) 0.02 Uani 1 4
C(10) C 0.7800(3) 0.2908(2) 0.29641(17) 0.022 Uani 1 4
C(11) C 0.4412(3) 1.09687(19) 0.49531(15) 0.014 Uani 1 4
C(12) C 0.5639(3) 1.17813(18) 0.54254(18) 0.018 Uani 1 4
H(4O) H 0.3302 1.1099 0.3816 0.011 Uani 1 4
H(1W) H 0.5829 0.4381 0.6929 0.017 Uani 1 4
H(2W) H 0.6682 0.3337 0.7426 0.02 Uani 1 4
H(2) H 0.7452 0.4657 0.2755 0.026 Uani 1 4
H(31N) H 0.6115 0.1734 0.3405 0.016 Uani 1 4
H(32N) H 0.8089 0.1148 0.3262 0.014 Uani 1 4
H(3A) H 0.3489 0.7380 0.3619 0.018 Uani 1 4
H(3B) H 0.5545 0.7703 0.3910 0.019 Uani 1 4
H(4A) H 0.2554 0.9020 0.4478 0.016 Uani 1 4
H(5) H 0.6149 0.9531 0.4633 0.017 Uani 1 4
H(8A) H 0.3295 0.5284 0.3171 0.02 Uani 1 4
H(8B) H 0.5315 0.5826 0.3109 0.02 Uani 1 4
H(9A) H 0.4722 0.3182 0.3429 0.037 Uani 1 4
H(9B) H 0.4532 0.3765 0.2352 0.044 Uani 1 4
H(10) H 0.9081 0.2997 0.2778 0.023 Uani 1 4
H(11) H 0.3220 1.1033 0.5257 0.015 Uani 1 4
H(12A) H 0.6805 1.1744 0.5085 0.021 Uani 1 4
H(12B) H 0.5802 1.1435 0.6093 0.02 Uani 1 4
H(12C) H 0.5165 1.2676 0.5439 0.023 Uani 1 4

loop_
_atom_site_aniso_label
_atom_site_aniso_U_11
_atom_site_aniso_U_22
_atom_site_aniso_U_33
_atom_site_aniso_U_23
_atom_site_aniso_U_13
_atom_site_aniso_U_12
S(1) 0.0188(3) 0.0093(2) 0.0128(3) -0.0002(2) 0.0002(2) 0.0002(2)
O(1) 0.0252(10) 0.0172(8) 0.0147(10) 0.0022(7) -0.0065(8) -0.0062(7)
O(2) 0.0287(10) 0.0135(8) 0.0119(9) 0.0007(7) 0.0020(8) -0.0007(7)
O(3) 0.0275(9) 0.0093(7) 0.0147(9) 0.0017(7) -0.0011(7) -0.0007(7)
O(4) 0.0195(9) 0.0133(7) 0.0202(10) 0.0057(7) -0.0022(7) -0.0018(7)
O(1W) 0.0214(9) 0.0154(8) 0.0166(10) 0.0016(7) -0.0006(7) -0.0011(7)
N(1) 0.0166(10) 0.0091(8) 0.0136(12) 0.0010(7) -0.0008(8) 0.0002(7)
N(2) 0.0231(11) 0.0127(10) 0.0189(13) -0.0010(9) -0.0018(9) 0.0019(8)
N(3) 0.0287(13) 0.0169(10) 0.0241(13) -0.0009(9) 0.0002(10) 0.0021(9)
C(1) 0.0208(12) 0.0107(10) 0.0083(14) 0.0006(8) -0.0002(9) -0.0014(9)
C(2) 0.0170(11) 0.0100(9) 0.0113(13) 0.0006(8) 0.0003(9) 0.0007(9)
C(3) 0.0199(12) 0.0098(9) 0.0138(13) -0.0004(9) 0.0015(10) -0.0005(9)
C(4) 0.0165(11) 0.0111(9) 0.0131(14) 0.0002(8) 0.0006(9) -0.0027(9)
C(5) 0.0168(12) 0.0107(9) 0.0157(13) 0.0013(8) 0.0000(10) -0.0012(8)
C(6) 0.0168(12) 0.0109(9) 0.0134(13) 0.0020(9) 0.0003(9) -0.0001(9)
C(7) 0.0188(12) 0.0129(10) 0.0104(13) 0.0022(9) -0.0010(10) -0.0007(9)
C(8) 0.0200(12) 0.0153(11) 0.0149(12) 0.0013(9) 0.0014(10) 0.0044(11)
C(9) 0.0258(14) 0.0149(11) 0.0204(15) -0.0055(10) 0.0040(11) -0.0044(10)
C(10) 0.0294(15) 0.0203(12) 0.0158(15) -0.0033(11) 0.0003(12) -0.0016(11)
C(11) 0.0159(12) 0.0097(9) 0.0157(13) -0.0002(9) 0.0014(10) 0.0006(9)
C(12) 0.0229(13) 0.0121(9) 0.0187(13) -0.0010(10) 0.0002(11) -0.0013(9)
H(4O) 0.010069 0.015925 0.008122 0.003592 -0.003916 -0.005761
H(1W) 0.008193 0.019499 0.024665 0.003594 -0.00163 0.001926
H(2W) 0.018128 0.016539 0.024915 0.011199 0.002761 -0.003213
H(2) 0.029066 0.012764 0.035937 0.002447 0.00787 -0.004553
H(31N) 0.009179 0.015985 0.022732 0.001719 0.003809 0.002001
H(32N) 0.008377 0.011424 0.022974 0.001961 0.000942 0.001751
H(3A) 0.026753 0.017351 0.011385 -0.002832 -0.007287 0.002007
H(3B) 0.018969 0.018616 0.01841 0.000931 0.00806 -0.001733
H(4A) 0.014727 0.01596 0.018293 -0.000925 -0.005293 0.003139
H(5) 0.013569 0.018653 0.018743 0.000362 0.005659 0.002519
H(8A) 0.018618 0.02272 0.019732 -0.003243 -0.004849 0.01076
H(8B) 0.029433 0.013392 0.017157 0.001953 0.005634 -0.001052
H(9A) 0.021013 0.013694 0.075853 0.008848 0.015063 0.001367
H(9B) 0.03764 0.04855 0.044349 -0.036564 -0.026649 0.028202
H(10) 0.009109 0.027188 0.033471 -0.00013 0.006225 -0.000328
H(11) 0.010577 0.018308 0.014852 0.000843 0.003357 0.001277
H(12A) 0.014261 0.028166 0.020465 0.000285 0.000651 -0.006916
H(12B) 0.026784 0.023798 0.010174 0.002189 -0.005729 -0.004136
H(12C) 0.030473 0.01015 0.028604 -0.002459 -0.006383 0.000482

loop_
_atom_type_symbol
_atom_type_description
_atom_type_scat_dispersion_real
_atom_type_scat_dispersion_imag
_atom_type_scat_source
S S 0.1250 0.1230 'Invariom modelling (Acta Cryst. A61, 314--320)'
O O 0.0110 0.0060 'Invariom modelling (Acta Cryst. A61, 314--320)'
N N 0.0060 0.0030 'Invariom modelling (Acta Cryst. A61, 314--320)'
C C 0.0030 0.0020 'Invariom modelling (Acta Cryst. A61, 314--320)'
H H 0.0000 0.0000 'Invariom modelling (Acta Cryst. A61, 314--320)'

loop_
_geom_angle_atom_site_label_1
_geom_angle_atom_site_label_2
_geom_angle_atom_site_label_3
_geom_angle
_geom_angle_site_symmetry_1
_geom_angle_site_symmetry_2
_geom_angle_site_symmetry_3
_geom_angle_publ_flag
C(1) N(1) C(6) 120.48(19) 1_555 1_555 1_555 yes
N(1) C(1) C(2) 109.96(19) 1_555 1_555 1_555 yes
N(1) C(1) C(7) 121.4(2) 1_555 1_555 1_555 yes
C(2) C(1) C(7) 128.6(2) 1_555 1_555 1_555 yes
S(1) C(2) C(1) 125.62(18) 1_555 1_555 1_555 yes
S(1) C(2) C(3) 122.71(17) 1_555 1_555 1_555 yes
C(1) C(2) C(3) 111.59(19) 1_555 1_555 1_555 yes
C(6) C(5) C(11) 117.4(2) 1_555 1_555 1_555 yes
O(1) C(6) N(1) 130.5(2) 1_555 1_555 1_555 yes
O(1) C(6) C(5) 136.1(2) 1_555 1_555 1_555 yes
N(1) C(6) C(5) 93.28(18) 1_555 1_555 1_555 yes
O(2) C(7) O(3) 126.4(2) 1_555 1_555 1_555 yes
O(2) C(7) C(1) 119.2(2) 1_555 1_555 1_555 yes
O(3) C(7) C(1) 114.4(2) 1_555 1_555 1_555 yes
N(2) C(10) N(3) 125.1(3) 1_555 1_555 1_555 yes
O(4) C(11) C(5) 109.35(18) 1_555 1_555 1_555 yes
O(4) C(11) C(12) 107.85(19) 1_555 1_555 1_555 yes
C(5) C(11) C(12) 110.61(19) 1_555 1_555 1_555 yes

loop_
_geom_bond_atom_site_label_1
_geom_bond_atom_site_label_2
_geom_bond_distance
_geom_bond_site_symmetry_1
_geom_bond_site_symmetry_2
_geom_bond_publ_flag
S(1) C(2) 1.732(2) 1_555 1_555 yes
O(1) C(6) 1.199(3) 1_555 1_555 yes
O(2) C(7) 1.243(3) 1_555 1_555 yes
O(3) C(7) 1.274(3) 1_555 1_555 yes
O(4) C(11) 1.427(3) 1_555 1_555 yes
O(4) H(4O) 0.9546 1_555 1_555 yes
O(1W) H(1W) 0.9509 1_555 1_555 yes
O(1W) H(2W) 0.9692 1_555 1_555 yes
N(1) C(1) 1.434(3) 1_555 1_555 yes
N(1) C(6) 1.405(3) 1_555 1_555 yes
N(2) C(10) 1.320(3) 1_555 1_555 yes
N(2) H(2) 1.0073 1_555 1_555 yes
N(3) C(10) 1.299(3) 1_555 1_555 yes
C(1) C(2) 1.358(3) 1_555 1_555 yes
C(1) C(7) 1.482(3) 1_555 1_555 yes
C(2) C(3) 1.523(3) 1_555 1_555 yes
C(3) H(3A) 1.0852 1_555 1_555 yes
C(4) H(4A) 1.0831 1_555 1_555 yes
C(5) C(6) 1.535(3) 1_555 1_555 yes
C(5) C(11) 1.527(3) 1_555 1_555 yes
C(8) C(9) 1.523(3) 1_555 1_555 yes
C(8) H(8A) 1.0744 1_555 1_555 yes
C(8) H(8B) 1.0700 1_555 1_555 yes
C(9) H(9B) 1.0786 1_555 1_555 yes
C(10) H(10) 1.0895 1_555 1_555 yes
C(11) C(12) 1.529(3) 1_555 1_555 yes
C(11) H(11) 1.0812 1_555 1_555 yes
C(12) H(12A) 1.0866 1_555 1_555 yes
C(12) H(12C) 1.0652 1_555 1_555 yes
